data_4506142
loop_
_publ_author_name
'Batsanov, Andrei S.'
'Howard, Judith A. K.'
'Albesa-Jov\'e, David'
'Collings, Jonathan C.'
'Liu, Zhiqiang'
'Mkhalid, Ibraheem A. I.'
'Thibault, Marie-H\'el\`ene'
'Marder, Todd B.'

_publ_section_title
;
 Structural Versatility of
 Pyrene-2-(4,4,5,5-tetramethyl-[1,3,2]dioxaborolane) and
 Pyrene-2,7-bis(4,4,5,5-tetramethyl-[1,3,2]dioxaborolane)
;
_journal_issue 6
_journal_name_full 'Crystal Growth &amp; Design'
_journal_page_first 2794
_journal_paper_doi 10.1021/cg201554t
_journal_volume 12
_journal_year 2012
_chemical_formula_moiety 'C28 H32 B2 O4'
_chemical_formula_sum 'C28 H32 B2 O4'
_chemical_formula_weight 454.16
_chemical_name_systematic
; 
 Pyrene-2,7-bis(4,4,5,5-tetramethyl-[1,3,2]dioxaborolane) 
;
_space_group_IT_number 14
_symmetry_cell_setting monoclinic
_symmetry_space_group_name_Hall '-P 2yn'
_symmetry_space_group_name_H-M 'P 1 21/n 1'
_atom_sites_solution_hydrogens difmap
_atom_sites_solution_primary direct
_atom_sites_solution_secondary difmap
_audit_creation_method SHELXL-97
_cell_angle_alpha 90.00
_cell_angle_beta 93.286(9)
_cell_angle_gamma 90.00
_cell_formula_units_Z 2
_cell_length_a 6.4525(1)
_cell_length_b 11.0823(2)
_cell_length_c 16.9139(3)
_cell_measurement_reflns_used 2968
_cell_measurement_temperature 120(2)
_cell_measurement_theta_max 65.19
_cell_measurement_theta_min 4.77
_cell_volume 1207.50(4)
_computing_cell_refinement 'APEX2 (Bruker, 2006)'
_computing_data_collection 'APEX2 (Bruker, 2006)'
_computing_data_reduction 'SAINT V7.60A (Bruker, 2008)'
_computing_molecular_graphics
;
 OLEX2: a complete structure solution, refinement and analysis program.
 Dolomanov et al., J. Appl. Cryst. (2009). 42, 339-341
;
_computing_publication_material
;
 OLEX2: a complete structure solution, refinement and analysis program.
 Dolomanov et al., J. Appl. Cryst. (2009). 42, 339-341
;
_computing_structure_refinement 'SHELXL-97 (Sheldrick, 2008)'
_computing_structure_solution 'SHELXS-97 (Sheldrick, 2008)'
_diffrn_ambient_temperature 120(2)
_diffrn_measured_fraction_theta_full 0.978
_diffrn_measured_fraction_theta_max 0.978
_diffrn_measurement_device_type 'Bruker PLATINUM135 CCD area detector'
_diffrn_measurement_method 'w scans'
_diffrn_radiation_monochromator 'cross-coupled G\"obel mirrors'
_diffrn_radiation_source 'Microstar rotating anode'
_diffrn_radiation_type CuK\a
_diffrn_radiation_wavelength 1.54184
_diffrn_reflns_av_R_equivalents 0.0212
_diffrn_reflns_av_sigmaI/netI 0.0250
_diffrn_reflns_limit_h_max 7
_diffrn_reflns_limit_h_min -7
_diffrn_reflns_limit_k_max 7
_diffrn_reflns_limit_k_min -13
_diffrn_reflns_limit_l_max 19
_diffrn_reflns_limit_l_min -19
_diffrn_reflns_number 6183
_diffrn_reflns_theta_full 65.74
_diffrn_reflns_theta_max 65.74
_diffrn_reflns_theta_min 4.77
_diffrn_standards_number 0
_exptl_absorpt_coefficient_mu 0.636
_exptl_absorpt_correction_T_max 0.7527
_exptl_absorpt_correction_T_min 0.6527
_exptl_absorpt_correction_type multi-scan
_exptl_absorpt_process_details 'SADABS-2008/1 (Bruker), R(int)=0.083 before correction'
_exptl_crystal_colour colourless
_exptl_crystal_density_diffrn 1.249
_exptl_crystal_density_method 'not measured'
_exptl_crystal_description pyramid
_exptl_crystal_F_000 484
_exptl_crystal_size_max 0.11
_exptl_crystal_size_mid 0.05
_exptl_crystal_size_min 0.03
_refine_diff_density_max 0.248
_refine_diff_density_min -0.148
_refine_diff_density_rms 0.048
_refine_ls_extinction_method none
_refine_ls_goodness_of_fit_ref 1.045
_refine_ls_hydrogen_treatment constr
_refine_ls_matrix_type full
_refine_ls_number_parameters 162
_refine_ls_number_reflns 2045
_refine_ls_number_restraints 0
_refine_ls_restrained_S_all 1.045
_refine_ls_R_factor_all 0.0485
_refine_ls_R_factor_gt 0.0400
_refine_ls_shift/su_max 0.000
_refine_ls_shift/su_mean 0.000
_refine_ls_structure_factor_coef Fsqd
_refine_ls_weighting_details 'calc w=1/[\s^2^(Fo^2^)+(0.0608P)^2^+0.2820P] where P=(Fo^2^+2Fc^2^)/3'
_refine_ls_weighting_scheme calc
_refine_ls_wR_factor_gt 0.1022
_refine_ls_wR_factor_ref 0.1096
_reflns_number_gt 1718
_reflns_number_total 2045
_reflns_threshold_expression I>2\s(I)
_cod_data_source_file cg201554t_si_002.cif
_cod_data_source_block \g-1
_cod_depositor_comments
;
The following automatic conversions were performed:

'_symmetry_cell_setting' value 'Monoclinic' changed to 'monoclinic'
according to /home/saulius/struct/CIF-dictionaries/cif_core.dic
dictionary named 'cif_core.dic' version 2.4.1 from 2010-06-29.

Automatic conversion script
Id: cif_fix_values 1891 2012-01-12 08:04:46Z andrius 
;
_cod_original_sg_symbol_H-M 'P 21/n'
_cod_database_code 4506142

loop_
_symmetry_equiv_pos_as_xyz
'x, y, z'
'-x+1/2, y+1/2, -z+1/2'
'-x, -y, -z'
'x-1/2, -y-1/2, z-1/2'

loop_
_atom_site_label
_atom_site_type_symbol
_atom_site_fract_x
_atom_site_fract_y
_atom_site_fract_z
_atom_site_U_iso_or_equiv
_atom_site_adp_type
_atom_site_occupancy
_atom_site_symmetry_multiplicity
_atom_site_calc_flag
_atom_site_refinement_flags
O1 O -0.13474(14) 0.81243(9) 0.32852(6) 0.0360(3) Uani 1 1 d .
O2 O 0.11983(14) 0.94769(9) 0.36751(6) 0.0365(3) Uani 1 1 d .
C1 C 0.1216(2) 0.60839(13) 0.40761(8) 0.0329(4) Uani 1 1 d .
H1 H -0.0067 0.5892 0.3828 0.040 Uiso 1 1 d R
C2 C 0.1848(2) 0.72844(14) 0.41016(8) 0.0332(4) Uani 1 1 d .
C3 C 0.3747(2) 0.75660(14) 0.45003(8) 0.0332(3) Uani 1 1 d .
H3 H 0.4192 0.8366 0.4520 0.040 Uiso 1 1 d R
C4 C 0.6970(2) 0.69603(14) 0.52667(8) 0.0348(4) Uani 1 1 d .
H4 H 0.7406 0.7761 0.5303 0.042 Uiso 1 1 d R
C5 C 0.8193(2) 0.60842(14) 0.56031(9) 0.0351(4) Uani 1 1 d .
H5 H 0.9462 0.6291 0.5856 0.042 Uiso 1 1 d R
C6 C 0.5016(2) 0.66815(13) 0.48622(8) 0.0313(3) Uani 1 1 d .
C7 C 0.4361(2) 0.54626(13) 0.48205(8) 0.0298(3) Uani 1 1 d .
C8 C 0.2424(2) 0.51562(14) 0.44246(8) 0.0317(3) Uani 1 1 d .
C9 C -0.1815(2) 0.92395(13) 0.28408(8) 0.0340(4) Uani 1 1 d .
C10 C -0.0511(2) 1.01953(14) 0.33208(8) 0.0353(4) Uani 1 1 d .
C11 C -0.4142(2) 0.94641(15) 0.28118(9) 0.0401(4) Uani 1 1 d .
H11C H -0.4436 1.0250 0.2592 0.047(3) Uiso 1 1 d R
H11B H -0.4632 0.9423 0.3338 0.047(3) Uiso 1 1 d R
H11A H -0.4832 0.8860 0.2485 0.047(3) Uiso 1 1 d R
C12 C -0.1095(2) 0.90372(15) 0.20159(9) 0.0412(4) Uani 1 1 d .
H12B H 0.0377 0.8896 0.2046 0.046(3) Uiso 1 1 d R
H12C H -0.1403 0.9735 0.1691 0.046(3) Uiso 1 1 d R
H12A H -0.1798 0.8345 0.1787 0.046(3) Uiso 1 1 d R
C13 C -0.1639(2) 1.07237(15) 0.40085(9) 0.0427(4) Uani 1 1 d .
H13B H -0.2758 1.1229 0.3805 0.047(3) Uiso 1 1 d R
H13C H -0.0687 1.1197 0.4339 0.047(3) Uiso 1 1 d R
H13A H -0.2186 1.0079 0.4315 0.047(3) Uiso 1 1 d R
C14 C 0.0374(2) 1.11854(15) 0.28262(10) 0.0424(4) Uani 1 1 d .
H14A H 0.1298 1.0830 0.2465 0.047(3) Uiso 1 1 d R
H14C H 0.1127 1.1753 0.3163 0.047(3) Uiso 1 1 d R
H14B H -0.0732 1.1596 0.2531 0.047(3) Uiso 1 1 d R
B B 0.0531(2) 0.83057(16) 0.36850(10) 0.0341(4) Uani 1 1 d .

loop_
_atom_site_aniso_label
_atom_site_aniso_U_11
_atom_site_aniso_U_22
_atom_site_aniso_U_33
_atom_site_aniso_U_23
_atom_site_aniso_U_13
_atom_site_aniso_U_12
O1 0.0314(5) 0.0344(6) 0.0417(6) 0.0053(4) -0.0017(4) 0.0030(4)
O2 0.0294(5) 0.0371(6) 0.0425(6) 0.0019(5) -0.0027(4) 0.0041(4)
C1 0.0275(7) 0.0394(9) 0.0318(8) -0.0006(6) 0.0003(6) 0.0040(6)
C2 0.0303(7) 0.0384(8) 0.0312(8) -0.0003(6) 0.0042(6) 0.0050(6)
C3 0.0334(7) 0.0334(8) 0.0330(7) 0.0015(6) 0.0050(6) 0.0033(6)
C4 0.0336(7) 0.0348(8) 0.0359(8) 0.0014(6) 0.0012(6) -0.0002(6)
C5 0.0287(7) 0.0407(9) 0.0357(8) -0.0010(6) -0.0009(6) -0.0003(6)
C6 0.0296(7) 0.0359(8) 0.0286(7) -0.0001(6) 0.0039(6) 0.0029(6)
C7 0.0282(7) 0.0359(8) 0.0255(7) -0.0004(6) 0.0044(5) 0.0041(6)
C8 0.0286(7) 0.0381(8) 0.0284(7) -0.0009(6) 0.0027(5) 0.0034(6)
C9 0.0317(7) 0.0337(8) 0.0365(8) 0.0058(6) 0.0006(6) 0.0040(6)
C10 0.0306(7) 0.0367(8) 0.0384(8) 0.0028(6) 0.0004(6) 0.0069(6)
C11 0.0326(7) 0.0426(9) 0.0447(9) 0.0057(7) -0.0014(6) 0.0032(7)
C12 0.0412(8) 0.0442(9) 0.0382(9) -0.0001(7) 0.0011(7) 0.0035(7)
C13 0.0423(8) 0.0443(9) 0.0414(9) -0.0022(7) 0.0004(7) 0.0077(7)
C14 0.0391(8) 0.0381(9) 0.0497(10) 0.0033(7) 0.0010(7) 0.0014(7)
B 0.0315(8) 0.0378(10) 0.0334(9) 0.0001(7) 0.0051(7) 0.0034(7)

loop_
_atom_type_symbol
_atom_type_description
_atom_type_scat_dispersion_real
_atom_type_scat_dispersion_imag
_atom_type_scat_source
C C 0.0181 0.0091 'International Tables Vol C Tables 4.2.6.8 and 6.1.1.4'
H H 0.0000 0.0000 'International Tables Vol C Tables 4.2.6.8 and 6.1.1.4'
B B 0.0090 0.0039 'International Tables Vol C Tables 4.2.6.8 and 6.1.1.4'
O O 0.0492 0.0322 'International Tables Vol C Tables 4.2.6.8 and 6.1.1.4'

loop_
_geom_angle_atom_site_label_1
_geom_angle_atom_site_label_2
_geom_angle_atom_site_label_3
_geom_angle
_geom_angle_site_symmetry_3
B O1 C9 106.22(11) .
B O2 C10 106.94(11) .
C2 C1 C8 122.30(13) .
C1 C2 C3 118.36(14) .
C1 C2 B 121.94(13) .
C3 C2 B 119.69(14) .
C6 C3 C2 122.01(14) .
C5 C4 C6 121.39(14) .
C4 C5 C8 121.35(13) 3_666
C3 C6 C7 118.82(13) .
C3 C6 C4 122.39(14) .
C7 C6 C4 118.78(13) .
C6 C7 C8 120.14(13) .
C6 C7 C7 119.99(16) 3_666
C8 C7 C7 119.87(17) 3_666
C1 C8 C7 118.37(14) .
C1 C8 C5 123.01(13) 3_666
C7 C8 C5 118.62(13) 3_666
O1 C9 C12 106.40(11) .
O1 C9 C11 109.15(11) .
C12 C9 C11 110.46(12) .
O1 C9 C10 102.55(11) .
C12 C9 C10 113.43(12) .
C11 C9 C10 114.20(12) .
O2 C10 C14 108.81(11) .
O2 C10 C13 106.17(11) .
C14 C10 C13 110.82(13) .
O2 C10 C9 102.50(11) .
C14 C10 C9 114.61(12) .
C13 C10 C9 113.15(12) .
O2 B O1 113.82(13) .
O2 B C2 122.05(14) .
O1 B C2 124.12(14) .

loop_
_geom_bond_atom_site_label_1
_geom_bond_atom_site_label_2
_geom_bond_distance
_geom_bond_site_symmetry_2
O1 B 1.369(2) .
O1 C9 1.4689(17) .
O2 B 1.368(2) .
O2 C10 1.4608(17) .
C1 C2 1.391(2) .
C1 C8 1.400(2) .
C2 C3 1.400(2) .
C2 B 1.559(2) .
C3 C6 1.396(2) .
C4 C5 1.355(2) .
C4 C6 1.433(2) .
C5 C8 1.431(2) 3_666
C6 C7 1.416(2) .
C7 C8 1.425(2) .
C7 C7 1.429(3) 3_666
C8 C5 1.431(2) 3_666
C9 C12 1.512(2) .
C9 C11 1.5200(19) .
C9 C10 1.553(2) .
C10 C14 1.511(2) .
C10 C13 1.524(2) .
